data_4330797
loop_
_publ_author_name
'You-Ming Zhang'
'Si-Hai Wu'
'Chang-Jiang Yao'
'Hai-Jing Nie'
'Yu-Wu Zhong'

_publ_section_title
;
 A Bis(terpyridine)ruthenium Complex with Three Redox-Active Amine Sites:
 Electrochemical, Optical, and Computational Studies
;
_journal_name_full 'Inorganic Chemistry'
_journal_page_first 11387
_journal_page_last 11395
_journal_paper_doi 10.1021/ic301004e
_journal_volume 51
_journal_year 2012
_chemical_formula_moiety 'C79 H67 N9 O6 Ru, 2(F6 P)'
_chemical_formula_sum 'C79 H67 F12 N9 O6 P2 Ru'
_chemical_formula_weight 1629.43
_chemical_name_systematic
; 
 ? 
;
_space_group_IT_number 14
_symmetry_cell_setting monoclinic
_symmetry_space_group_name_Hall '-P 2ybc'
_symmetry_space_group_name_H-M 'P 1 21/c 1'
_atom_sites_solution_hydrogens geom
_atom_sites_solution_primary direct
_atom_sites_solution_secondary difmap
_audit_creation_method SHELXL-97
_cell_angle_alpha 90.00
_cell_angle_beta 99.19(3)
_cell_angle_gamma 90.00
_cell_formula_units_Z 4
_cell_length_a 14.385(3)
_cell_length_b 21.304(4)
_cell_length_c 29.448(6)
_cell_measurement_reflns_used 27494
_cell_measurement_temperature 173(2)
_cell_measurement_theta_max 27.4741
_cell_measurement_theta_min 1.4010
_cell_volume 8909(3)
_computing_cell_refinement 'CrystalClear (Rigaku Inc., 2008)'
_computing_data_collection 'CrystalClear (Rigaku Inc., 2008)'
_computing_data_reduction 'CrystalClear (Rigaku Inc., 2008)'
_computing_molecular_graphics
;
 Mercury: visualization and analysis of crystal structures, C. F. Macrae,
 P. R. Edgington, P. McCabe, E. Pidcock, G. P. Shields, R. Taylor,
 M. Towler and J. van de Streek, J. Appl. Cryst., 39, 453-457, 2006.
;
_computing_publication_material 'SHELX-97 (Sheldrick, 2008)'
_computing_structure_refinement 'SHELX-97 (Sheldrick, 2008)'
_computing_structure_solution 'SHELX-97 (Sheldrick, 2008)'
_diffrn_ambient_temperature 173(2)
_diffrn_detector_area_resol_mean 28.5714
_diffrn_measured_fraction_theta_full 0.995
_diffrn_measured_fraction_theta_max 0.995
_diffrn_measurement_device_type 'MM007HF + CCD (Saturn724+)'
_diffrn_measurement_method '\w scans at fixed \c = 45\%'
_diffrn_radiation_monochromator Confocal
_diffrn_radiation_source 'Rotating Anode'
_diffrn_radiation_type MoK\a
_diffrn_radiation_wavelength 0.71073
_diffrn_reflns_av_R_equivalents 0.0866
_diffrn_reflns_av_sigmaI/netI 0.1299
_diffrn_reflns_limit_h_max 10
_diffrn_reflns_limit_h_min -18
_diffrn_reflns_limit_k_max 27
_diffrn_reflns_limit_k_min -27
_diffrn_reflns_limit_l_max 38
_diffrn_reflns_limit_l_min -36
_diffrn_reflns_number 42614
_diffrn_reflns_theta_full 27.44
_diffrn_reflns_theta_max 27.44
_diffrn_reflns_theta_min 1.18
_exptl_absorpt_coefficient_mu 0.287
_exptl_absorpt_correction_T_max 1.0000
_exptl_absorpt_correction_T_min 0.2498
_exptl_absorpt_correction_type multi-scan
_exptl_absorpt_process_details 'CrystalClear (Rigaku Inc., 2008)'
_exptl_crystal_colour red
_exptl_crystal_density_diffrn 1.215
_exptl_crystal_description plate
_exptl_crystal_F_000 3336
_exptl_crystal_size_max 0.32
_exptl_crystal_size_mid 0.23
_exptl_crystal_size_min 0.04
_platon_squeeze_details
;
;
_refine_diff_density_max 1.128
_refine_diff_density_min -0.772
_refine_diff_density_rms 0.105
_refine_ls_extinction_method none
_refine_ls_goodness_of_fit_ref 1.026
_refine_ls_hydrogen_treatment constr
_refine_ls_matrix_type full
_refine_ls_number_parameters 1008
_refine_ls_number_reflns 20250
_refine_ls_number_restraints 66
_refine_ls_restrained_S_all 1.025
_refine_ls_R_factor_all 0.1434
_refine_ls_R_factor_gt 0.0984
_refine_ls_shift/su_max 0.009
_refine_ls_shift/su_mean 0.001
_refine_ls_structure_factor_coef Fsqd
_refine_ls_weighting_details 'calc w=1/[\s^2^(Fo^2^)+(0.1454P)^2^+0.0000P] where P=(Fo^2^+2Fc^2^)/3'
_refine_ls_weighting_scheme calc
_refine_ls_wR_factor_gt 0.2645
_refine_ls_wR_factor_ref 0.2987
_reflns_number_gt 11575
_reflns_number_total 20250
_reflns_threshold_expression >2sigma(I)
_cod_data_source_file ic301004e_si_002.cif
_cod_data_source_block a
_cod_database_code 4330797

loop_
_symmetry_equiv_pos_as_xyz
'x, y, z'
'-x, y+1/2, -z+1/2'
'-x, -y, -z'
'x, -y-1/2, z-1/2'

loop_
_atom_site_label
_atom_site_type_symbol
_atom_site_fract_x
_atom_site_fract_y
_atom_site_fract_z
_atom_site_U_iso_or_equiv
_atom_site_adp_type
_atom_site_occupancy
_atom_site_symmetry_multiplicity
_atom_site_calc_flag
_atom_site_refinement_flags
_atom_site_disorder_assembly
_atom_site_disorder_group
Ru1 Ru -0.49806(3) 0.806556(19) 0.170258(15) 0.04271(15) Uani 1 1 d . . .
P1 P 0.31155(12) 0.15350(7) 0.08835(6) 0.0510(4) Uani 1 1 d . . .
P2 P -0.04655(15) 0.67898(9) 0.06453(8) 0.0708(5) Uani 1 1 d . . .
F1 F 0.2645(3) 0.08998(15) 0.10236(13) 0.0657(10) Uani 1 1 d . . .
F2 F 0.3976(3) 0.14351(16) 0.12925(13) 0.0632(9) Uani 1 1 d . . .
F3 F 0.2569(3) 0.19179(15) 0.12287(12) 0.0610(9) Uani 1 1 d . . .
F4 F 0.3588(3) 0.21702(17) 0.07449(13) 0.0681(10) Uani 1 1 d . . .
F5 F 0.2261(3) 0.16327(19) 0.04822(13) 0.0773(11) Uani 1 1 d . . .
F6 F 0.3666(4) 0.1148(2) 0.05483(15) 0.0874(13) Uani 1 1 d . . .
F7 F -0.0968(4) 0.7407(2) 0.0467(2) 0.1043(16) Uani 1 1 d . . .
F8 F 0.0499(5) 0.7113(3) 0.0684(3) 0.149(3) Uani 1 1 d . . .
F9 F -0.0389(5) 0.6590(4) 0.0150(2) 0.153(3) Uani 1 1 d . . .
F10 F 0.0061(4) 0.6164(2) 0.08146(19) 0.1101(17) Uani 1 1 d . . .
F11 F -0.1493(6) 0.6455(4) 0.0559(4) 0.210(4) Uani 1 1 d . . .
F12 F -0.0553(8) 0.6967(3) 0.1129(2) 0.178(4) Uani 1 1 d . . .
O1 O -0.2287(4) 1.2743(2) 0.21564(19) 0.0744(13) Uani 1 1 d . . .
O2 O 0.0117(4) 0.8498(2) 0.22421(18) 0.0735(13) Uani 1 1 d . . .
O3 O -0.7808(3) 0.34358(18) 0.12461(15) 0.0614(11) Uani 1 1 d . . .
O4 O -0.2117(3) 0.51509(19) 0.29164(16) 0.0621(11) Uani 1 1 d . . .
O5 O 0.0904(4) 0.5256(3) 0.15619(18) 0.0812(15) Uani 1 1 d . . .
O6 O 0.0387(5) 0.7447(4) 0.4313(3) 0.118(2) Uani 1 1 d . . .
N1 N -0.2846(4) 1.0182(2) 0.17885(19) 0.0576(13) Uani 1 1 d . . .
N2 N -0.4711(3) 0.9010(2) 0.16584(16) 0.0461(10) Uani 1 1 d . A .
N3 N -0.6249(3) 0.83953(19) 0.14333(15) 0.0447(10) Uani 1 1 d . . .
N4 N -0.5774(4) 0.7248(2) 0.16227(17) 0.0540(12) Uani 1 1 d . A .
N5 N -0.5645(4) 0.5554(2) 0.18299(17) 0.0513(11) Uani 1 1 d . . .
N6 N -0.5053(3) 0.80931(18) 0.24031(16) 0.0446(10) Uani 1 1 d . . .
N7 N -0.3747(3) 0.76946(19) 0.19693(15) 0.0422(10) Uani 1 1 d . . .
N8 N -0.4376(3) 0.79176(19) 0.11120(15) 0.0442(10) Uani 1 1 d . . .
N9 N -0.1274(4) 0.6770(2) 0.25292(17) 0.0545(12) Uani 1 1 d . . .
C1 C -1.1723(6) 0.9816(4) 0.0238(4) 0.101(3) Uani 1 1 d . A .
H1A H -1.2141 0.9468 0.0123 0.152 Uiso 1 1 calc R . .
H1B H -1.1641 1.0094 -0.0018 0.152 Uiso 1 1 calc R . .
H1C H -1.2002 1.0053 0.0468 0.152 Uiso 1 1 calc R . .
C2 C -1.0768(5) 0.9556(3) 0.0458(3) 0.0708(19) Uani 1 1 d D . .
C3 C -1.0156(9) 0.9916(6) 0.0760(6) 0.070(3) Uani 0.55(2) 1 d PDU A 1
H3 H -1.0356 1.0315 0.0853 0.084 Uiso 0.55(2) 1 calc PR A 1
C4 C -0.9259(9) 0.9708(5) 0.0931(5) 0.057(3) Uani 0.55(2) 1 d PDU A 1
H4 H -0.8831 0.9988 0.1107 0.068 Uiso 0.55(2) 1 calc PR A 1
C3' C -0.9988(9) 0.9948(7) 0.0527(7) 0.069(3) Uani 0.45(2) 1 d PDU A 2
H3' H -1.0038 1.0365 0.0412 0.083 Uiso 0.45(2) 1 calc PR A 2
C4' C -0.9136(12) 0.9734(5) 0.0763(7) 0.064(3) Uani 0.45(2) 1 d PDU A 2
H4' H -0.8654 1.0030 0.0865 0.077 Uiso 0.45(2) 1 calc PR A 2
C5 C -0.8962(4) 0.9105(2) 0.0854(2) 0.0536(14) Uani 1 1 d D . .
C6 C -0.9691(5) 0.8711(3) 0.0661(2) 0.0615(17) Uani 1 1 d . A .
H6 H -0.9594 0.8269 0.0664 0.074 Uiso 1 1 calc R . .
C7 C -1.0566(5) 0.8955(4) 0.0464(3) 0.077(2) Uani 1 1 d . A .
H7 H -1.1039 0.8671 0.0327 0.093 Uiso 1 1 calc R . .
C8 C -0.8029(4) 0.8864(2) 0.1066(2) 0.0464(12) Uani 1 1 d . A .
C9 C -0.7878(4) 0.8216(2) 0.1154(2) 0.0510(14) Uani 1 1 d . . .
H9 H -0.8389 0.7931 0.1086 0.061 Uiso 1 1 calc R A .
C10 C -0.6988(4) 0.7989(2) 0.1339(2) 0.0492(13) Uani 1 1 d . A .
C11 C -0.6373(4) 0.9026(2) 0.13660(18) 0.0429(11) Uani 1 1 d . A .
C12 C -0.7266(4) 0.9257(2) 0.1172(2) 0.0503(13) Uani 1 1 d . . .
H12 H -0.7344 0.9694 0.1113 0.060 Uiso 1 1 calc R A .
C13 C -0.5489(4) 0.9382(2) 0.1479(2) 0.0452(12) Uani 1 1 d . . .
C14 C -0.5408(4) 1.0018(2) 0.1406(2) 0.0475(12) Uani 1 1 d . A .
H14 H -0.5951 1.0257 0.1289 0.057 Uiso 1 1 calc R . .
C15 C -0.4548(4) 1.0306(2) 0.1502(2) 0.0478(13) Uani 1 1 d . . .
H15 H -0.4493 1.0742 0.1443 0.057 Uiso 1 1 calc R A .
C16 C -0.3747(4) 0.9961(2) 0.16860(19) 0.0463(12) Uani 1 1 d . A .
C17 C -0.3877(4) 0.9305(2) 0.17570(17) 0.0389(10) Uani 1 1 d . . .
H17 H -0.3342 0.9063 0.1881 0.047 Uiso 1 1 calc R A .
C18 C -0.2697(4) 1.0851(2) 0.1881(2) 0.0491(13) Uani 1 1 d . . .
C19 C -0.3121(4) 1.1159(3) 0.2190(2) 0.0588(15) Uani 1 1 d . . .
H19 H -0.3512 1.0927 0.2360 0.071 Uiso 1 1 calc R . .
C20 C -0.3018(4) 1.1785(3) 0.2271(2) 0.0554(14) Uani 1 1 d . . .
H20 H -0.3350 1.1993 0.2481 0.066 Uiso 1 1 calc R . .
C21 C -0.2405(4) 1.2111(3) 0.2032(2) 0.0570(15) Uani 1 1 d . . .
C22 C -0.1945(5) 1.1827(3) 0.1737(2) 0.0594(16) Uani 1 1 d . . .
H22 H -0.1520 1.2058 0.1586 0.071 Uiso 1 1 calc R . .
C23 C -0.2083(5) 1.1176(3) 0.1647(2) 0.0625(16) Uani 1 1 d . . .
H23 H -0.1764 1.0968 0.1431 0.075 Uiso 1 1 calc R . .
C24 C -0.1772(6) 1.3119(3) 0.1890(3) 0.082(2) Uani 1 1 d . . .
H24B H -0.2062 1.3096 0.1566 0.123 Uiso 1 1 calc R . .
H24A H -0.1121 1.2968 0.1924 0.123 Uiso 1 1 calc R . .
H24C H -0.1775 1.3556 0.1995 0.123 Uiso 1 1 calc R . .
C25 C -0.6709(4) 0.7326(2) 0.14499(19) 0.0432(12) Uani 1 1 d . . .
C26 C -0.7293(4) 0.6818(2) 0.14057(19) 0.0459(12) Uani 1 1 d . A .
H26 H -0.7939 0.6882 0.1285 0.055 Uiso 1 1 calc R . .
C27 C -0.7002(4) 0.6233(2) 0.1524(2) 0.0512(13) Uani 1 1 d . . .
H27 H -0.7431 0.5891 0.1493 0.061 Uiso 1 1 calc R A .
C28 C -0.6017(4) 0.6139(3) 0.16974(19) 0.0473(12) Uani 1 1 d . A .
C29 C -0.5461(3) 0.6651(2) 0.17364(16) 0.0352(10) Uani 1 1 d . . .
H29 H -0.4810 0.6596 0.1850 0.042 Uiso 1 1 calc R A .
C30 C -0.6180(4) 0.5007(2) 0.1676(2) 0.0489(13) Uani 1 1 d . . .
C31 C -0.6358(4) 0.4862(2) 0.1214(2) 0.0518(14) Uani 1 1 d . . .
H31 H -0.6103 0.5122 0.1003 0.062 Uiso 1 1 calc R . .
C32 C -0.6898(5) 0.4350(3) 0.1050(2) 0.0550(14) Uani 1 1 d . . .
H32 H -0.7017 0.4259 0.0730 0.066 Uiso 1 1 calc R . .
C33 C -0.7268(5) 0.3966(3) 0.1368(2) 0.0557(15) Uani 1 1 d . . .
C34 C -0.7060(4) 0.4094(3) 0.1839(2) 0.0553(14) Uani 1 1 d . . .
H34 H -0.7285 0.3827 0.2056 0.066 Uiso 1 1 calc R . .
C35 C -0.6522(4) 0.4616(3) 0.1984(2) 0.0521(13) Uani 1 1 d . . .
H35 H -0.6386 0.4708 0.2303 0.062 Uiso 1 1 calc R . .
C36 C -0.8030(5) 0.3297(3) 0.0772(3) 0.0716(19) Uani 1 1 d . . .
H36C H -0.8428 0.3631 0.0617 0.107 Uiso 1 1 calc R . .
H36B H -0.8368 0.2897 0.0731 0.107 Uiso 1 1 calc R . .
H36A H -0.7448 0.3267 0.0640 0.107 Uiso 1 1 calc R . .
C37 C -0.4714(4) 0.5473(2) 0.2106(2) 0.0497(13) Uani 1 1 d . . .
C38 C -0.4407(4) 0.5839(3) 0.2498(2) 0.0542(14) Uani 1 1 d . . .
H38 H -0.4801 0.6161 0.2584 0.065 Uiso 1 1 calc R . .
C39 C -0.3528(4) 0.5731(3) 0.2761(2) 0.0535(14) Uani 1 1 d . . .
H39 H -0.3312 0.5978 0.3025 0.064 Uiso 1 1 calc R . .
C40 C -0.2950(4) 0.5231(3) 0.2621(2) 0.0509(13) Uani 1 1 d . . .
C41 C -0.3277(4) 0.4898(3) 0.2252(2) 0.0559(15) Uani 1 1 d . . .
H41 H -0.2900 0.4567 0.2165 0.067 Uiso 1 1 calc R . .
C42 C -0.4145(5) 0.5011(3) 0.1985(2) 0.0566(15) Uani 1 1 d . . .
H42 H -0.4344 0.4765 0.1718 0.068 Uiso 1 1 calc R . .
C43 C -0.1550(5) 0.4652(3) 0.2817(3) 0.077(2) Uani 1 1 d . . .
H43A H -0.1564 0.4626 0.2483 0.115 Uiso 1 1 calc R . .
H43B H -0.1788 0.4259 0.2927 0.115 Uiso 1 1 calc R . .
H43C H -0.0901 0.4721 0.2969 0.115 Uiso 1 1 calc R . .
C44 C -0.2056(5) 0.9773(3) 0.1890(2) 0.0616(16) Uani 1 1 d . . .
C45 C -0.1554(4) 0.9723(3) 0.2338(2) 0.0588(15) Uani 1 1 d . . .
H45 H -0.1706 0.9988 0.2576 0.071 Uiso 1 1 calc R . .
C46 C -0.0840(5) 0.9288(3) 0.2432(2) 0.0633(16) Uani 1 1 d . . .
H46 H -0.0502 0.9256 0.2735 0.076 Uiso 1 1 calc R . .
C47 C -0.0611(4) 0.8904(3) 0.2099(2) 0.0534(14) Uani 1 1 d . . .
C48 C -0.1100(5) 0.8914(3) 0.1656(3) 0.0664(17) Uani 1 1 d . . .
H48 H -0.0961 0.8632 0.1426 0.080 Uiso 1 1 calc R . .
C49 C -0.1826(5) 0.9374(3) 0.1566(2) 0.0663(17) Uani 1 1 d . . .
H49 H -0.2167 0.9403 0.1262 0.080 Uiso 1 1 calc R . .
C50 C 0.0361(6) 0.8073(4) 0.1894(4) 0.090(2) Uani 1 1 d . . .
H50C H 0.0562 0.8317 0.1645 0.134 Uiso 1 1 calc R . .
H50A H -0.0190 0.7819 0.1771 0.134 Uiso 1 1 calc R . .
H50B H 0.0875 0.7797 0.2032 0.134 Uiso 1 1 calc R . .
C51 C -0.4733(5) 0.8090(3) 0.0683(2) 0.0548(14) Uani 1 1 d . . .
H51 H -0.5354 0.8254 0.0620 0.066 Uiso 1 1 calc R . .
C52 C -0.4207(5) 0.8033(3) 0.0328(2) 0.0677(18) Uani 1 1 d . . .
H52 H -0.4467 0.8171 0.0028 0.081 Uiso 1 1 calc R . .
C53 C -0.3312(5) 0.7778(3) 0.0406(2) 0.0617(16) Uani 1 1 d . . .
H53 H -0.2957 0.7724 0.0163 0.074 Uiso 1 1 calc R . .
C54 C -0.2955(5) 0.7604(3) 0.0852(2) 0.0572(15) Uani 1 1 d . . .
H54 H -0.2344 0.7424 0.0917 0.069 Uiso 1 1 calc R . .
C55 C -0.3466(4) 0.7687(3) 0.1201(2) 0.0529(14) Uani 1 1 d . . .
C56 C -0.3145(4) 0.7517(3) 0.16893(19) 0.0477(12) Uani 1 1 d . . .
C57 C -0.2310(4) 0.7197(3) 0.1864(2) 0.0513(13) Uani 1 1 d . . .
H57 H -0.1898 0.7059 0.1662 0.062 Uiso 1 1 calc R . .
C58 C -0.2094(4) 0.7085(3) 0.23292(19) 0.0452(12) Uani 1 1 d . . .
C59 C -0.2727(4) 0.7286(2) 0.26140(19) 0.0438(12) Uani 1 1 d . . .
H59 H -0.2591 0.7214 0.2936 0.053 Uiso 1 1 calc R . .
C60 C -0.3540(4) 0.7583(2) 0.24296(19) 0.0440(12) Uani 1 1 d . . .
C61 C -0.4275(4) 0.7821(2) 0.2690(2) 0.0453(12) Uani 1 1 d . . .
C62 C -0.4227(4) 0.7792(2) 0.31556(19) 0.0472(12) Uani 1 1 d . . .
H62 H -0.3700 0.7603 0.3341 0.057 Uiso 1 1 calc R . .
C63 C -0.4949(5) 0.8039(3) 0.3354(2) 0.0579(15) Uani 1 1 d . . .
H63 H -0.4932 0.8012 0.3677 0.069 Uiso 1 1 calc R . .
C64 C -0.5690(4) 0.8325(3) 0.3085(2) 0.0498(13) Uani 1 1 d . . .
H64 H -0.6168 0.8524 0.3222 0.060 Uiso 1 1 calc R . .
C65 C -0.5739(4) 0.8324(3) 0.2628(2) 0.0520(13) Uani 1 1 d . . .
H65 H -0.6287 0.8494 0.2448 0.062 Uiso 1 1 calc R . .
C66 C -0.0863(4) 0.6918(3) 0.2997(2) 0.0589(15) Uani 1 1 d . . .
C67 C -0.0692(5) 0.7532(3) 0.3127(3) 0.0670(18) Uani 1 1 d . . .
H67 H -0.0884 0.7857 0.2911 0.080 Uiso 1 1 calc R . .
C68 C -0.0245(6) 0.7688(4) 0.3567(3) 0.090(3) Uani 1 1 d . . .
H68 H -0.0084 0.8109 0.3653 0.108 Uiso 1 1 calc R . .
C69 C -0.0061(6) 0.7222(4) 0.3852(3) 0.075(2) Uani 1 1 d . . .
C70 C -0.0264(5) 0.6624(4) 0.3779(3) 0.0735(19) Uani 1 1 d . . .
H70 H -0.0152 0.6322 0.4018 0.088 Uiso 1 1 calc R . .
C71 C -0.0677(6) 0.6447(4) 0.3303(3) 0.081(2) Uani 1 1 d . . .
H71 H -0.0806 0.6022 0.3218 0.097 Uiso 1 1 calc R . .
C72 C 0.0446(9) 0.7054(6) 0.4669(4) 0.136(5) Uani 1 1 d . . .
H72C H 0.0894 0.7220 0.4927 0.203 Uiso 1 1 calc R . .
H72A H 0.0663 0.6643 0.4580 0.203 Uiso 1 1 calc R . .
H72B H -0.0175 0.7011 0.4763 0.203 Uiso 1 1 calc R . .
C73 C -0.0748(4) 0.6388(3) 0.2264(2) 0.0549(14) Uani 1 1 d . . .
C74 C 0.0198(5) 0.6473(3) 0.2280(3) 0.0651(17) Uani 1 1 d . . .
H74 H 0.0491 0.6811 0.2458 0.078 Uiso 1 1 calc R . .
C75 C 0.0740(5) 0.6104(3) 0.2058(2) 0.0635(16) Uani 1 1 d . . .
H75 H 0.1401 0.6168 0.2092 0.076 Uiso 1 1 calc R . .
C76 C 0.0317(5) 0.5636(3) 0.1783(2) 0.0623(16) Uani 1 1 d . . .
C77 C -0.0668(5) 0.5529(3) 0.1723(3) 0.0668(18) Uani 1 1 d . . .
H77 H -0.0952 0.5209 0.1523 0.080 Uiso 1 1 calc R . .
C78 C -0.1215(5) 0.5915(3) 0.1972(2) 0.0577(15) Uani 1 1 d . . .
H78 H -0.1877 0.5858 0.1945 0.069 Uiso 1 1 calc R . .
C79 C 0.0504(6) 0.4808(4) 0.1246(3) 0.080(2) Uani 1 1 d . . .
H79C H 0.0061 0.5012 0.1003 0.121 Uiso 1 1 calc R . .
H79B H 0.0169 0.4495 0.1403 0.121 Uiso 1 1 calc R . .
H79A H 0.1001 0.4600 0.1109 0.121 Uiso 1 1 calc R . .

loop_
_atom_site_aniso_label
_atom_site_aniso_U_11
_atom_site_aniso_U_22
_atom_site_aniso_U_33
_atom_site_aniso_U_23
_atom_site_aniso_U_13
_atom_site_aniso_U_12
Ru1 0.0370(2) 0.0389(2) 0.0525(3) 0.00130(18) 0.00788(18) 0.00413(17)
P1 0.0516(9) 0.0432(7) 0.0582(9) 0.0019(7) 0.0086(7) 0.0036(6)
P2 0.0699(12) 0.0561(9) 0.0899(13) -0.0004(9) 0.0239(10) -0.0007(9)
F1 0.058(2) 0.0507(19) 0.087(3) 0.0073(18) 0.0085(19) -0.0032(16)
F2 0.054(2) 0.0571(19) 0.076(2) 0.0087(17) 0.0018(18) 0.0040(16)
F3 0.060(2) 0.060(2) 0.065(2) -0.0045(16) 0.0137(17) 0.0023(17)
F4 0.069(3) 0.058(2) 0.078(2) 0.0087(18) 0.015(2) 0.0017(18)
F5 0.081(3) 0.076(2) 0.069(2) 0.002(2) -0.005(2) 0.000(2)
F6 0.097(3) 0.080(3) 0.091(3) -0.017(2) 0.032(3) 0.012(2)
F7 0.078(3) 0.090(3) 0.150(4) 0.026(3) 0.034(3) 0.014(3)
F8 0.089(4) 0.097(4) 0.242(8) 0.023(4) -0.031(5) -0.002(3)
F9 0.115(5) 0.205(7) 0.131(5) -0.032(5) -0.005(4) 0.046(5)
F10 0.135(5) 0.079(3) 0.125(4) 0.017(3) 0.048(4) 0.017(3)
F11 0.130(7) 0.123(6) 0.389(14) -0.013(7) 0.081(8) -0.018(5)
F12 0.258(11) 0.163(7) 0.119(5) 0.002(4) 0.045(6) 0.078(6)
O1 0.063(3) 0.053(2) 0.106(4) -0.006(2) 0.010(3) 0.002(2)
O2 0.062(3) 0.063(3) 0.096(3) -0.001(3) 0.014(3) 0.009(2)
O3 0.061(3) 0.047(2) 0.074(3) -0.003(2) 0.004(2) -0.0104(19)
O4 0.050(2) 0.056(2) 0.076(3) -0.004(2) -0.003(2) 0.0045(19)
O5 0.068(3) 0.088(3) 0.087(3) -0.013(3) 0.011(3) 0.026(3)
O6 0.110(6) 0.136(6) 0.108(5) -0.009(4) 0.019(4) 0.000(4)
N1 0.041(3) 0.047(3) 0.084(4) 0.000(2) 0.007(3) -0.001(2)
N2 0.038(2) 0.042(2) 0.058(3) 0.003(2) 0.005(2) 0.0015(18)
N3 0.048(3) 0.035(2) 0.051(2) -0.0024(19) 0.005(2) 0.0002(19)
N4 0.049(3) 0.048(3) 0.067(3) -0.002(2) 0.016(2) 0.006(2)
N5 0.049(3) 0.034(2) 0.070(3) -0.001(2) 0.006(2) 0.0045(19)
N6 0.040(2) 0.037(2) 0.057(3) 0.0015(19) 0.007(2) 0.0011(18)
N7 0.040(2) 0.036(2) 0.052(2) 0.0062(18) 0.010(2) 0.0063(18)
N8 0.041(2) 0.039(2) 0.052(3) 0.0057(19) 0.005(2) 0.0036(18)
N9 0.047(3) 0.058(3) 0.058(3) -0.008(2) 0.006(2) 0.012(2)
C1 0.074(6) 0.077(5) 0.144(8) 0.007(5) -0.008(6) 0.015(4)
C2 0.054(4) 0.050(3) 0.104(5) -0.004(4) -0.003(4) 0.010(3)
C3 0.072(5) 0.061(4) 0.076(6) -0.002(5) 0.010(5) 0.010(4)
C4 0.056(5) 0.050(4) 0.065(6) 0.001(4) 0.008(4) 0.003(4)
C3' 0.074(5) 0.061(5) 0.071(6) 0.000(5) 0.007(5) 0.007(4)
C4' 0.064(5) 0.055(5) 0.072(6) -0.002(5) 0.003(5) 0.003(4)
C5 0.050(3) 0.044(3) 0.065(4) 0.004(3) 0.003(3) 0.007(2)
C6 0.060(4) 0.041(3) 0.078(4) 0.000(3) -0.004(3) 0.012(3)
C7 0.050(4) 0.074(4) 0.103(6) -0.003(4) -0.004(4) 0.003(3)
C8 0.044(3) 0.036(2) 0.059(3) -0.003(2) 0.006(2) 0.002(2)
C9 0.046(3) 0.033(2) 0.071(4) -0.005(2) 0.002(3) -0.001(2)
C10 0.037(3) 0.045(3) 0.064(3) 0.001(3) 0.005(2) 0.003(2)
C11 0.042(3) 0.039(2) 0.049(3) 0.003(2) 0.010(2) -0.001(2)
C12 0.045(3) 0.038(3) 0.065(3) 0.001(3) 0.002(3) 0.006(2)
C13 0.041(3) 0.033(2) 0.061(3) 0.002(2) 0.005(2) 0.001(2)
C14 0.046(3) 0.035(2) 0.061(3) 0.002(2) 0.006(3) 0.005(2)
C15 0.041(3) 0.036(2) 0.067(3) 0.004(2) 0.012(3) 0.003(2)
C16 0.046(3) 0.042(3) 0.052(3) 0.003(2) 0.012(2) -0.002(2)
C17 0.036(3) 0.035(2) 0.046(3) 0.003(2) 0.009(2) 0.001(2)
C18 0.045(3) 0.037(3) 0.065(3) -0.002(2) 0.010(3) -0.005(2)
C19 0.048(3) 0.061(4) 0.070(4) 0.002(3) 0.018(3) -0.002(3)
C20 0.049(3) 0.046(3) 0.071(4) -0.005(3) 0.010(3) 0.006(3)
C21 0.045(3) 0.049(3) 0.077(4) 0.009(3) 0.010(3) 0.003(3)
C22 0.047(3) 0.049(3) 0.083(4) 0.004(3) 0.013(3) -0.005(3)
C23 0.054(4) 0.059(4) 0.078(4) 0.002(3) 0.020(3) 0.000(3)
C24 0.082(6) 0.056(4) 0.116(6) -0.001(4) 0.036(5) -0.009(4)
C25 0.044(3) 0.031(2) 0.054(3) -0.002(2) 0.009(2) 0.001(2)
C26 0.033(3) 0.043(3) 0.060(3) 0.005(2) 0.002(2) 0.001(2)
C27 0.050(3) 0.039(3) 0.067(4) -0.006(3) 0.017(3) -0.004(2)
C28 0.042(3) 0.049(3) 0.050(3) 0.007(2) 0.006(2) 0.010(2)
C29 0.032(2) 0.032(2) 0.042(2) 0.000(2) 0.0066(19) 0.0035(19)
C30 0.047(3) 0.035(2) 0.062(3) 0.003(2) 0.004(3) 0.006(2)
C31 0.056(4) 0.041(3) 0.059(3) 0.003(3) 0.009(3) -0.001(2)
C32 0.057(4) 0.049(3) 0.057(3) -0.006(3) 0.007(3) 0.004(3)
C33 0.056(4) 0.037(3) 0.075(4) -0.010(3) 0.011(3) -0.001(2)
C34 0.050(3) 0.048(3) 0.071(4) 0.009(3) 0.018(3) 0.000(3)
C35 0.057(4) 0.044(3) 0.055(3) 0.000(3) 0.011(3) 0.002(3)
C36 0.066(4) 0.052(3) 0.095(5) -0.007(4) 0.007(4) -0.010(3)
C37 0.054(3) 0.041(3) 0.053(3) 0.004(2) 0.006(3) 0.004(2)
C38 0.050(3) 0.049(3) 0.066(4) 0.011(3) 0.017(3) 0.006(3)
C39 0.044(3) 0.044(3) 0.074(4) 0.002(3) 0.016(3) 0.005(2)
C40 0.039(3) 0.043(3) 0.070(4) 0.005(3) 0.005(3) 0.007(2)
C41 0.046(3) 0.041(3) 0.083(4) -0.011(3) 0.014(3) 0.007(2)
C42 0.056(4) 0.049(3) 0.063(4) -0.010(3) 0.003(3) 0.010(3)
C43 0.061(4) 0.075(4) 0.092(5) -0.002(4) 0.002(4) 0.014(4)
C44 0.043(3) 0.059(3) 0.084(4) 0.002(3) 0.015(3) 0.001(3)
C45 0.045(3) 0.067(4) 0.066(4) -0.004(3) 0.012(3) 0.000(3)
C46 0.048(4) 0.068(4) 0.074(4) -0.005(3) 0.009(3) -0.001(3)
C47 0.041(3) 0.051(3) 0.068(4) 0.001(3) 0.010(3) -0.005(2)
C48 0.060(4) 0.059(4) 0.084(5) -0.009(3) 0.023(4) 0.002(3)
C49 0.058(4) 0.071(4) 0.071(4) 0.001(3) 0.012(3) 0.004(3)
C50 0.070(5) 0.073(5) 0.128(7) 0.005(5) 0.021(5) 0.005(4)
C51 0.050(3) 0.056(3) 0.058(3) 0.007(3) 0.006(3) 0.009(3)
C52 0.067(4) 0.081(5) 0.055(4) 0.012(3) 0.009(3) 0.016(4)
C53 0.068(4) 0.065(4) 0.055(3) 0.012(3) 0.019(3) 0.005(3)
C54 0.054(4) 0.056(3) 0.065(4) 0.005(3) 0.019(3) 0.012(3)
C55 0.053(3) 0.045(3) 0.064(3) 0.002(3) 0.018(3) 0.005(3)
C56 0.044(3) 0.045(3) 0.053(3) -0.004(2) 0.003(2) 0.006(2)
C57 0.049(3) 0.046(3) 0.062(3) 0.004(3) 0.021(3) 0.004(2)
C58 0.037(3) 0.048(3) 0.050(3) 0.006(2) 0.007(2) 0.008(2)
C59 0.040(3) 0.037(2) 0.055(3) -0.001(2) 0.010(2) 0.002(2)
C60 0.036(3) 0.040(3) 0.057(3) -0.001(2) 0.010(2) 0.005(2)
C61 0.035(3) 0.043(3) 0.060(3) 0.000(2) 0.012(2) -0.002(2)
C62 0.044(3) 0.041(3) 0.055(3) -0.003(2) 0.005(2) 0.003(2)
C63 0.062(4) 0.059(4) 0.055(3) 0.001(3) 0.018(3) 0.001(3)
C64 0.047(3) 0.049(3) 0.056(3) -0.004(3) 0.017(3) 0.001(3)
C65 0.037(3) 0.046(3) 0.074(4) 0.000(3) 0.014(3) 0.003(2)
C66 0.043(3) 0.070(4) 0.064(4) 0.010(3) 0.011(3) 0.006(3)
C67 0.051(4) 0.073(4) 0.076(4) -0.017(4) 0.002(3) 0.005(3)
C68 0.070(5) 0.083(5) 0.122(7) -0.020(5) 0.027(5) 0.001(4)
C69 0.074(5) 0.073(5) 0.080(5) -0.024(4) 0.018(4) -0.013(4)
C70 0.067(5) 0.084(5) 0.070(4) 0.014(4) 0.010(4) 0.010(4)
C71 0.062(5) 0.071(4) 0.108(6) -0.001(4) 0.007(4) -0.007(4)
C72 0.117(10) 0.201(13) 0.082(7) 0.025(7) -0.003(6) 0.006(9)
C73 0.048(3) 0.051(3) 0.064(4) -0.002(3) 0.005(3) 0.007(3)
C74 0.053(4) 0.054(3) 0.085(5) -0.009(3) 0.004(3) -0.005(3)
C75 0.044(3) 0.065(4) 0.080(4) -0.002(3) 0.007(3) 0.005(3)
C76 0.048(3) 0.062(4) 0.077(4) 0.011(3) 0.010(3) 0.016(3)
C77 0.052(4) 0.058(4) 0.088(5) -0.008(3) 0.004(3) 0.008(3)
C78 0.047(3) 0.052(3) 0.073(4) 0.002(3) 0.007(3) -0.005(3)
C79 0.087(6) 0.079(5) 0.075(5) -0.013(4) 0.010(4) 0.021(4)

loop_
_atom_type_symbol
_atom_type_description
_atom_type_scat_dispersion_real
_atom_type_scat_dispersion_imag
_atom_type_scat_source
C C 0.0033 0.0016 'International Tables Vol C Tables 4.2.6.8 and 6.1.1.4'
H H 0.0000 0.0000 'International Tables Vol C Tables 4.2.6.8 and 6.1.1.4'
N N 0.0061 0.0033 'International Tables Vol C Tables 4.2.6.8 and 6.1.1.4'
O O 0.0106 0.0060 'International Tables Vol C Tables 4.2.6.8 and 6.1.1.4'
F F 0.0171 0.0103 'International Tables Vol C Tables 4.2.6.8 and 6.1.1.4'
P P 0.1023 0.0942 'International Tables Vol C Tables 4.2.6.8 and 6.1.1.4'
Ru Ru -1.2594 0.8363 'International Tables Vol C Tables 4.2.6.8 and 6.1.1.4'

loop_
_geom_angle_atom_site_label_1
_geom_angle_atom_site_label_2
_geom_angle_atom_site_label_3
_geom_angle
N7 Ru1 N3 177.13(17)
N7 Ru1 N2 104.41(17)
N3 Ru1 N2 78.46(17)
N7 Ru1 N4 98.70(18)
N3 Ru1 N4 78.42(18)
N2 Ru1 N4 156.86(19)
N7 Ru1 N6 78.62(18)
N3 Ru1 N6 101.31(18)
N2 Ru1 N6 94.29(17)
N4 Ru1 N6 91.27(18)
N7 Ru1 N8 78.76(18)
N3 Ru1 N8 101.40(18)
N2 Ru1 N8 89.28(18)
N4 Ru1 N8 94.21(18)
N6 Ru1 N8 157.27(18)
F5 P1 F6 90.5(3)
F5 P1 F1 89.6(2)
F6 P1 F1 89.7(2)
F5 P1 F4 90.5(2)
F6 P1 F4 90.4(2)
F1 P1 F4 179.8(3)
F5 P1 F2 179.6(3)
F6 P1 F2 89.8(2)
F1 P1 F2 90.1(2)
F4 P1 F2 89.7(2)
F5 P1 F3 90.3(2)
F6 P1 F3 179.0(2)
F1 P1 F3 89.8(2)
F4 P1 F3 90.2(2)
F2 P1 F3 89.4(2)
F12 P2 F8 91.6(5)
F12 P2 F9 178.4(5)
F8 P2 F9 89.7(5)
F12 P2 F7 90.2(4)
F8 P2 F7 90.7(3)
F9 P2 F7 90.8(4)
F12 P2 F10 91.2(3)
F8 P2 F10 88.5(3)
F9 P2 F10 87.8(4)
F7 P2 F10 178.4(3)
F12 P2 F11 92.6(6)
F8 P2 F11 175.3(6)
F9 P2 F11 86.1(5)
F7 P2 F11 87.5(4)
F10 P2 F11 93.3(4)
C21 O1 C24 116.9(6)
C47 O2 C50 115.8(6)
C33 O3 C36 117.0(5)
C40 O4 C43 116.1(5)
C79 O5 C76 119.4(6)
C72 O6 C69 118.7(8)
C16 N1 C44 122.1(5)
C16 N1 C18 118.9(5)
C44 N1 C18 118.0(5)
C17 N2 C13 116.6(4)
C17 N2 Ru1 127.9(3)
C13 N2 Ru1 115.4(3)
C10 N3 C11 120.9(5)
C10 N3 Ru1 119.4(3)
C11 N3 Ru1 119.6(4)
C25 N4 C29 117.8(5)
C25 N4 Ru1 115.5(3)
C29 N4 Ru1 126.7(4)
C28 N5 C30 118.7(5)
C28 N5 C37 122.7(5)
C30 N5 C37 118.6(4)
C65 N6 C61 115.0(5)
C65 N6 Ru1 130.3(4)
C61 N6 Ru1 114.8(4)
C56 N7 C60 120.2(4)
C56 N7 Ru1 119.5(4)
C60 N7 Ru1 120.2(4)
C51 N8 C55 119.1(5)
C51 N8 Ru1 126.7(4)
C55 N8 Ru1 113.7(4)
C58 N9 C73 121.8(5)
C58 N9 C66 119.0(5)
C73 N9 C66 118.3(5)
C2 C1 H1A 109.5
C2 C1 H1B 109.5
H1A C1 H1B 109.5
C2 C1 H1C 109.5
H1A C1 H1C 109.5
H1B C1 H1C 109.5
C7 C2 C3 114.6(8)
C7 C2 C3' 114.4(9)
C3 C2 C3' 32.2(8)
C7 C2 C1 122.8(6)
C3 C2 C1 120.6(8)
C3' C2 C1 119.7(8)
C4 C3 C2 121.2(11)
C4 C3 H3 119.4
C2 C3 H3 119.4
C3 C4 C5 122.2(11)
C3 C4 H4 118.9
C5 C4 H4 118.9
C4' C3' C2 120.4(14)
C4' C3' H3' 119.8
C2 C3' H3' 119.8
C5 C4' C3' 122.3(14)
C5 C4' H4' 118.9
C3' C4' H4' 118.9
C4' C5 C4 23.2(9)
C4' C5 C6 113.9(8)
C4 C5 C6 113.3(7)
C4' C5 C8 122.8(8)
C4 C5 C8 122.4(7)
C6 C5 C8 122.5(5)
C5 C6 C7 120.9(6)
C5 C6 H6 119.5
C7 C6 H6 119.5
C2 C7 C6 123.4(7)
C2 C7 H7 118.3
C6 C7 H7 118.3
C12 C8 C9 117.4(5)
C12 C8 C5 121.4(5)
C9 C8 C5 121.2(5)
C10 C9 C8 120.9(5)
C10 C9 H9 119.6
C8 C9 H9 119.6
N3 C10 C9 119.8(5)
N3 C10 C25 112.5(5)
C9 C10 C25 127.7(5)
N3 C11 C12 119.5(5)
N3 C11 C13 112.6(5)
C12 C11 C13 127.6(5)
C8 C12 C11 121.4(5)
C8 C12 H12 119.3
C11 C12 H12 119.3
C14 C13 N2 122.1(5)
C14 C13 C11 124.1(5)
N2 C13 C11 113.7(4)
C15 C14 C13 120.2(5)
C15 C14 H14 119.9
C13 C14 H14 119.9
C14 C15 C16 120.3(5)
C14 C15 H15 119.8
C16 C15 H15 119.8
N1 C16 C15 126.6(5)
N1 C16 C17 116.5(5)
C15 C16 C17 116.8(5)
N2 C17 C16 124.0(5)
N2 C17 H17 118.0
C16 C17 H17 118.0
C19 C18 C23 119.1(5)
C19 C18 N1 122.2(5)
C23 C18 N1 118.6(5)
C18 C19 C20 123.3(6)
C18 C19 H19 118.3
C20 C19 H19 118.3
C19 C20 C21 117.3(6)
C19 C20 H20 121.3
C21 C20 H20 121.4
C22 C21 C20 121.8(6)
C22 C21 O1 124.1(6)
C20 C21 O1 113.9(6)
C21 C22 C23 120.1(6)
C21 C22 H22 120.0
C23 C22 H22 120.0
C18 C23 C22 118.3(6)
C18 C23 H23 120.8
C22 C23 H23 120.8
O1 C24 H24B 109.5
O1 C24 H24A 109.5
H24B C24 H24A 109.5
O1 C24 H24C 109.5
H24B C24 H24C 109.5
H24A C24 H24C 109.5
C26 C25 N4 119.5(5)
C26 C25 C10 126.2(5)
N4 C25 C10 114.2(5)
C27 C26 C25 123.3(5)
C27 C26 H26 118.3
C25 C26 H26 118.3
C26 C27 C28 117.9(5)
C26 C27 H27 121.0
C28 C27 H27 121.0
C29 C28 N5 120.5(5)
C29 C28 C27 117.1(5)
N5 C28 C27 122.4(5)
C28 C29 N4 124.3(5)
C28 C29 H29 117.9
N4 C29 H29 117.9
C35 C30 C31 119.0(5)
C35 C30 N5 121.0(5)
C31 C30 N5 120.0(5)
C32 C31 C30 121.9(6)
C32 C31 H31 119.1
C30 C31 H31 119.1
C31 C32 C33 118.4(6)
C31 C32 H32 120.8
C33 C32 H32 120.8
O3 C33 C34 115.9(6)
O3 C33 C32 123.9(6)
C34 C33 C32 120.2(5)
C35 C34 C33 118.9(6)
C35 C34 H34 120.6
C33 C34 H34 120.6
C30 C35 C34 121.6(6)
C30 C35 H35 119.2
C34 C35 H35 119.2
O3 C36 H36C 109.5
O3 C36 H36B 109.5
H36C C36 H36B 109.5
O3 C36 H36A 109.5
H36C C36 H36A 109.5
H36B C36 H36A 109.5
C42 C37 C38 119.5(6)
C42 C37 N5 118.3(5)
C38 C37 N5 122.1(5)
C39 C38 C37 120.3(6)
C39 C38 H38 119.9
C37 C38 H38 119.9
C38 C39 C40 118.3(6)
C38 C39 H39 120.8
C40 C39 H39 120.8
C41 C40 O4 127.9(5)
C41 C40 C39 118.8(5)
O4 C40 C39 113.2(5)
C40 C41 C42 123.1(5)
C40 C41 H41 118.5
C42 C41 H41 118.5
C37 C42 C41 120.0(6)
C37 C42 H42 120.0
C41 C42 H42 120.0
O4 C43 H43A 109.5
O4 C43 H43B 109.5
H43A C43 H43B 109.5
O4 C43 H43C 109.5
H43A C43 H43C 109.5
H43B C43 H43C 109.5
C49 C44 C45 117.9(6)
C49 C44 N1 120.8(6)
C45 C44 N1 121.0(6)
C46 C45 C44 119.6(6)
C46 C45 H45 120.2
C44 C45 H45 120.2
C47 C46 C45 121.3(6)
C47 C46 H46 119.3
C45 C46 H46 119.3
C46 C47 O2 114.8(6)
C46 C47 C48 121.9(6)
O2 C47 C48 123.3(6)
C47 C48 C49 115.7(6)
C47 C48 H48 122.1
C49 C48 H48 122.1
C44 C49 C48 123.5(7)
C44 C49 H49 118.2
C48 C49 H49 118.2
O2 C50 H50C 109.5
O2 C50 H50A 109.5
H50C C50 H50A 109.5
O2 C50 H50B 109.5
H50C C50 H50B 109.5
H50A C50 H50B 109.5
N8 C51 C52 120.9(6)
N8 C51 H51 119.5
C52 C51 H51 119.5
C53 C52 C51 120.8(6)
C53 C52 H52 119.6
C51 C52 H52 119.6
C54 C53 C52 117.3(6)
C54 C53 H53 121.4
C52 C53 H53 121.4
C55 C54 C53 121.2(6)
C55 C54 H54 119.4
C53 C54 H54 119.4
C54 C55 N8 120.6(6)
C54 C55 C56 125.2(6)
N8 C55 C56 114.2(5)
N7 C56 C57 120.6(5)
N7 C56 C55 113.3(5)
C57 C56 C55 126.1(5)
C58 C57 C56 119.5(5)
C58 C57 H57 120.3
C56 C57 H57 120.3
C57 C58 C59 118.6(5)
C57 C58 N9 122.8(5)
C59 C58 N9 118.6(5)
C60 C59 C58 120.1(5)
C60 C59 H59 119.9
C58 C59 H59 119.9
N7 C60 C59 121.0(5)
N7 C60 C61 113.1(5)
C59 C60 C61 126.0(5)
C62 C61 N6 121.8(5)
C62 C61 C60 125.1(5)
N6 C61 C60 113.1(5)
C61 C62 C63 119.3(5)
C61 C62 H62 120.4
C63 C62 H62 120.4
C64 C63 C62 119.8(6)
C64 C63 H63 120.1
C62 C63 H63 120.1
C65 C64 C63 119.6(6)
C65 C64 H64 120.2
C63 C64 H64 120.2
C64 C65 N6 124.4(6)
C64 C65 H65 117.8
N6 C65 H65 117.8
C71 C66 C67 121.1(7)
C71 C66 N9 118.8(6)
C67 C66 N9 120.1(6)
C66 C67 C68 121.5(7)
C66 C67 H67 119.2
C68 C67 H67 119.2
C69 C68 C67 115.7(8)
C69 C68 H68 122.2
C67 C68 H68 122.2
C68 C69 C70 128.0(8)
C68 C69 O6 110.9(7)
C70 C69 O6 120.9(8)
C69 C70 C71 116.5(7)
C69 C70 H70 121.8
C71 C70 H70 121.8
C66 C71 C70 116.8(7)
C66 C71 H71 121.6
C70 C71 H71 121.6
O6 C72 H72C 109.5
O6 C72 H72A 109.5
H72C C72 H72A 109.5
O6 C72 H72B 109.5
H72C C72 H72B 109.5
H72A C72 H72B 109.5
C74 C73 C78 119.1(6)
C74 C73 N9 121.3(6)
C78 C73 N9 119.6(6)
C75 C74 C73 123.8(6)
C75 C74 H74 118.1
C73 C74 H74 118.1
C74 C75 C76 118.5(6)
C74 C75 H75 120.8
C76 C75 H75 120.8
C75 C76 O5 116.9(6)
C75 C76 C77 122.2(6)
O5 C76 C77 120.9(6)
C76 C77 C78 117.9(6)
C76 C77 H77 121.1
C78 C77 H77 121.1
C77 C78 C73 118.3(6)
C77 C78 H78 120.8
C73 C78 H78 120.8
O5 C79 H79C 109.5
O5 C79 H79B 109.5
H79C C79 H79B 109.5
O5 C79 H79A 109.5
H79C C79 H79A 109.5
H79B C79 H79A 109.5

loop_
_geom_bond_atom_site_label_1
_geom_bond_atom_site_label_2
_geom_bond_distance
Ru1 N7 1.986(4)
Ru1 N3 1.997(5)
Ru1 N2 2.057(4)
Ru1 N4 2.075(5)
Ru1 N6 2.083(5)
Ru1 N8 2.088(5)
P1 F5 1.577(4)
P1 F6 1.591(4)
P1 F1 1.596(4)
P1 F4 1.596(4)
P1 F2 1.598(4)
P1 F3 1.603(4)
P2 F12 1.499(7)
P2 F8 1.536(7)
P2 F9 1.541(7)
P2 F7 1.552(5)
P2 F10 1.575(5)
P2 F11 1.623(8)
O1 C21 1.400(7)
O1 C24 1.412(9)
O2 C47 1.373(7)
O2 C50 1.450(10)
O3 C33 1.386(7)
O3 C36 1.412(8)
O4 C40 1.373(7)
O4 C43 1.400(8)
O5 C79 1.393(8)
O5 C76 1.403(8)
O6 C72 1.334(12)
O6 C69 1.487(10)
N1 C16 1.367(7)
N1 C44 1.426(8)
N1 C18 1.461(7)
N2 C17 1.345(6)
N2 C13 1.403(7)
N3 C10 1.365(7)
N3 C11 1.365(6)
N4 C25 1.370(7)
N4 C29 1.372(6)
N5 C28 1.389(7)
N5 C30 1.430(7)
N5 C37 1.462(7)
N6 C65 1.364(7)
N6 C61 1.414(7)
N7 C56 1.342(7)
N7 C60 1.361(7)
N8 C51 1.336(7)
N8 C55 1.384(7)
N9 C58 1.403(7)
N9 C73 1.426(8)
N9 C66 1.445(8)
C1 C2 1.527(10)
C1 H1A 0.9800
C1 H1B 0.9800
C1 H1C 0.9800
C2 C7 1.312(9)
C2 C3 1.381(9)
C2 C3' 1.387(9)
C3 C4 1.381(9)
C3 H3 0.9500
C4 C5 1.384(8)
C4 H4 0.9500
C3' C4' 1.386(9)
C3' H3' 0.9500
C4' C5 1.382(9)
C4' H4' 0.9500
C5 C6 1.391(8)
C5 C8 1.480(8)
C6 C7 1.400(9)
C6 H6 0.9500
C7 H7 0.9500
C8 C12 1.375(8)
C8 C9 1.414(7)
C9 C10 1.395(8)
C9 H9 0.9500
C10 C25 1.490(7)
C11 C12 1.409(7)
C11 C13 1.473(7)
C12 H12 0.9500
C13 C14 1.381(7)
C14 C15 1.369(8)
C14 H14 0.9500
C15 C16 1.400(8)
C15 H15 0.9500
C16 C17 1.429(7)
C17 H17 0.9500
C18 C19 1.342(8)
C18 C23 1.389(8)
C19 C20 1.359(8)
C19 H19 0.9500
C20 C21 1.397(9)
C20 H20 0.9500
C21 C22 1.318(9)
C22 C23 1.420(8)
C22 H22 0.9500
C23 H23 0.9500
C24 H24B 0.9800
C24 H24A 0.9800
C24 H24C 0.9800
C25 C26 1.363(7)
C26 C27 1.344(7)
C26 H26 0.9500
C27 C28 1.441(8)
C27 H27 0.9500
C28 C29 1.346(7)
C29 H29 0.9500
C30 C35 1.378(8)
C30 C31 1.380(8)
C31 C32 1.380(8)
C31 H31 0.9500
C32 C33 1.410(9)
C32 H32 0.9500
C33 C34 1.400(9)
C34 C35 1.383(8)
C34 H34 0.9500
C35 H35 0.9500
C36 H36C 0.9800
C36 H36B 0.9800
C36 H36A 0.9800
C37 C42 1.364(8)
C37 C38 1.403(8)
C38 C39 1.393(8)
C38 H38 0.9500
C39 C40 1.450(8)
C39 H39 0.9500
C40 C41 1.321(8)
C41 C42 1.386(8)
C41 H41 0.9500
C42 H42 0.9500
C43 H43A 0.9800
C43 H43B 0.9800
C43 H43C 0.9800
C44 C49 1.357(9)
C44 C45 1.404(9)
C45 C46 1.378(9)
C45 H45 0.9500
C46 C47 1.357(9)
C46 H46 0.9500
C47 C48 1.379(9)
C48 C49 1.426(9)
C48 H48 0.9500
C49 H49 0.9500
C50 H50C 0.9800
C50 H50A 0.9800
C50 H50B 0.9800
C51 C52 1.390(9)
C51 H51 0.9500
C52 C53 1.383(9)
C52 H52 0.9500
C53 C54 1.381(9)
C53 H53 0.9500
C54 C55 1.368(8)
C54 H54 0.9500
C55 C56 1.483(8)
C56 C57 1.405(8)
C57 C58 1.377(8)
C57 H57 0.9500
C58 C59 1.400(7)
C59 C60 1.364(7)
C59 H59 0.9500
C60 C61 1.490(7)
C61 C62 1.364(8)
C62 C63 1.375(8)
C62 H62 0.9500
C63 C64 1.366(8)
C63 H63 0.9500
C64 C65 1.335(8)
C64 H64 0.9500
C65 H65 0.9500
C66 C71 1.346(10)
C66 C67 1.373(9)
C67 C68 1.391(11)
C67 H67 0.9500
C68 C69 1.301(11)
C68 H68 0.9500
C69 C70 1.316(11)
C70 C71 1.480(11)
C70 H70 0.9500
C71 H71 0.9500
C72 H72C 0.9800
C72 H72A 0.9800
C72 H72B 0.9800
C73 C74 1.365(9)
C73 C78 1.422(8)
C74 C75 1.348(9)
C74 H74 0.9500
C75 C76 1.364(9)
C75 H75 0.9500
C76 C77 1.417(9)
C77 C78 1.420(9)
C77 H77 0.9500
C78 H78 0.9500
C79 H79C 0.9800
C79 H79B 0.9800
C79 H79A 0.9800

loop_
_geom_torsion_atom_site_label_1
_geom_torsion_atom_site_label_2
_geom_torsion_atom_site_label_3
_geom_torsion_atom_site_label_4
_geom_torsion
N7 Ru1 N2 C17 4.2(5)
N3 Ru1 N2 C17 -175.8(5)
N4 Ru1 N2 C17 -173.1(4)
N6 Ru1 N2 C17 83.5(5)
N8 Ru1 N2 C17 -74.0(5)
N7 Ru1 N2 C13 -179.6(4)
N3 Ru1 N2 C13 0.4(4)
N4 Ru1 N2 C13 3.1(7)
N6 Ru1 N2 C13 -100.3(4)
N8 Ru1 N2 C13 102.2(4)
N7 Ru1 N3 C10 1(4)
N2 Ru1 N3 C10 -179.7(5)
N4 Ru1 N3 C10 1.4(4)
N6 Ru1 N3 C10 -87.5(4)
N8 Ru1 N3 C10 93.4(4)
N7 Ru1 N3 C11 178(100)
N2 Ru1 N3 C11 -2.6(4)
N4 Ru1 N3 C11 178.5(4)
N6 Ru1 N3 C11 89.5(4)
N8 Ru1 N3 C11 -89.5(4)
N7 Ru1 N4 C25 178.4(4)
N3 Ru1 N4 C25 -1.5(4)
N2 Ru1 N4 C25 -4.3(8)
N6 Ru1 N4 C25 99.8(4)
N8 Ru1 N4 C25 -102.3(4)
N7 Ru1 N4 C29 0.4(5)
N3 Ru1 N4 C29 -179.6(5)
N2 Ru1 N4 C29 177.7(4)
N6 Ru1 N4 C29 -78.3(4)
N8 Ru1 N4 C29 79.6(4)
N7 Ru1 N6 C65 177.7(5)
N3 Ru1 N6 C65 -5.2(5)
N2 Ru1 N6 C65 73.9(5)
N4 Ru1 N6 C65 -83.7(5)
N8 Ru1 N6 C65 172.3(4)
N7 Ru1 N6 C61 -3.4(3)
N3 Ru1 N6 C61 173.7(3)
N2 Ru1 N6 C61 -107.3(3)
N4 Ru1 N6 C61 95.2(4)
N8 Ru1 N6 C61 -8.8(6)
N3 Ru1 N7 C56 92(4)
N2 Ru1 N7 C56 -87.8(4)
N4 Ru1 N7 C56 91.1(4)
N6 Ru1 N7 C56 -179.3(4)
N8 Ru1 N7 C56 -1.5(4)
N3 Ru1 N7 C60 -84(4)
N2 Ru1 N7 C60 96.5(4)
N4 Ru1 N7 C60 -84.6(4)
N6 Ru1 N7 C60 5.0(4)
N8 Ru1 N7 C60 -177.2(4)
N7 Ru1 N8 C51 -174.9(5)
N3 Ru1 N8 C51 8.0(5)
N2 Ru1 N8 C51 -70.1(5)
N4 Ru1 N8 C51 87.0(5)
N6 Ru1 N8 C51 -169.5(4)
N7 Ru1 N8 C55 -3.4(4)
N3 Ru1 N8 C55 179.5(4)
N2 Ru1 N8 C55 101.5(4)
N4 Ru1 N8 C55 -101.4(4)
N6 Ru1 N8 C55 2.0(7)
C7 C2 C3 C4 20.9(19)
C3' C2 C3 C4 -76(2)
C1 C2 C3 C4 -174.4(12)
C2 C3 C4 C5 -8(2)
C7 C2 C3' C4' -25(2)
C3 C2 C3' C4' 73(2)
C1 C2 C3' C4' 174.2(13)
C2 C3' C4' C5 14(3)
C3' C4' C5 C4 -89(3)
C3' C4' C5 C6 4(2)
C3' C4' C5 C8 174.1(13)
C3 C4 C5 C4' 86(3)
C3 C4 C5 C6 -10.3(16)
C3 C4 C5 C8 -175.1(10)
C4' C5 C6 C7 -10.1(14)
C4 C5 C6 C7 15.2(12)
C8 C5 C6 C7 179.9(7)
C3 C2 C7 C6 -16.1(15)
C3' C2 C7 C6 19.3(15)
C1 C2 C7 C6 179.6(8)
C5 C6 C7 C2 -2.0(13)
C4' C5 C8 C12 -2.1(14)
C4 C5 C8 C12 -29.7(12)
C6 C5 C8 C12 166.9(6)
C4' C5 C8 C9 -179.8(12)
C4 C5 C8 C9 152.6(10)
C6 C5 C8 C9 -10.8(10)
C12 C8 C9 C10 -0.2(9)
C5 C8 C9 C10 177.7(6)
C11 N3 C10 C9 2.5(8)
Ru1 N3 C10 C9 179.5(4)
C11 N3 C10 C25 -178.1(5)
Ru1 N3 C10 C25 -1.1(7)
C8 C9 C10 N3 -0.6(9)
C8 C9 C10 C25 -179.9(6)
C10 N3 C11 C12 -3.5(8)
Ru1 N3 C11 C12 179.4(4)
C10 N3 C11 C13 -178.9(5)
Ru1 N3 C11 C13 4.1(6)
C9 C8 C12 C11 -0.9(9)
C5 C8 C12 C11 -178.8(5)
N3 C11 C12 C8 2.8(9)
C13 C11 C12 C8 177.3(6)
C17 N2 C13 C14 0.2(8)
Ru1 N2 C13 C14 -176.5(4)
C17 N2 C13 C11 178.2(5)
Ru1 N2 C13 C11 1.6(6)
N3 C11 C13 C14 174.4(5)
C12 C11 C13 C14 -0.4(10)
N3 C11 C13 N2 -3.5(7)
C12 C11 C13 N2 -178.4(5)
N2 C13 C14 C15 0.9(9)
C11 C13 C14 C15 -176.9(5)
C13 C14 C15 C16 -1.7(9)
C44 N1 C16 C15 -167.5(6)
C18 N1 C16 C15 24.1(9)
C44 N1 C16 C17 9.8(8)
C18 N1 C16 C17 -158.6(5)
C14 C15 C16 N1 178.5(6)
C14 C15 C16 C17 1.2(8)
C13 N2 C17 C16 -0.6(8)
Ru1 N2 C17 C16 175.6(4)
N1 C16 C17 N2 -177.6(5)
C15 C16 C17 N2 -0.1(8)
C16 N1 C18 C19 51.9(8)
C44 N1 C18 C19 -117.0(7)
C16 N1 C18 C23 -129.3(6)
C44 N1 C18 C23 61.8(8)
C23 C18 C19 C20 3.4(10)
N1 C18 C19 C20 -177.8(6)
C18 C19 C20 C21 -2.9(10)
C19 C20 C21 C22 0.3(10)
C19 C20 C21 O1 -175.8(5)
C24 O1 C21 C22 11.6(10)
C24 O1 C21 C20 -172.3(6)
C20 C21 C22 C23 1.6(10)
O1 C21 C22 C23 177.4(6)
C19 C18 C23 C22 -1.4(10)
N1 C18 C23 C22 179.8(5)
C21 C22 C23 C18 -1.1(10)
C29 N4 C25 C26 1.2(8)
Ru1 N4 C25 C26 -177.0(4)
C29 N4 C25 C10 179.7(5)
Ru1 N4 C25 C10 1.4(6)
N3 C10 C25 C26 178.0(5)
C9 C10 C25 C26 -2.6(10)
N3 C10 C25 N4 -0.3(7)
C9 C10 C25 N4 179.1(6)
N4 C25 C26 C27 0.0(9)
C10 C25 C26 C27 -178.2(6)
C25 C26 C27 C28 -1.2(9)
C30 N5 C28 C29 -163.9(5)
C37 N5 C28 C29 13.8(8)
C30 N5 C28 C27 17.5(8)
C37 N5 C28 C27 -164.8(5)
C26 C27 C28 C29 1.1(8)
C26 C27 C28 N5 179.8(5)
N5 C28 C29 N4 -178.6(5)
C27 C28 C29 N4 0.1(8)
C25 N4 C29 C28 -1.3(8)
Ru1 N4 C29 C28 176.7(4)
C28 N5 C30 C35 -115.0(6)
C37 N5 C30 C35 67.2(8)
C28 N5 C30 C31 65.2(8)
C37 N5 C30 C31 -112.6(6)
C35 C30 C31 C32 2.3(9)
N5 C30 C31 C32 -177.8(5)
C30 C31 C32 C33 -0.4(9)
C36 O3 C33 C34 179.8(6)
C36 O3 C33 C32 -3.2(9)
C31 C32 C33 O3 -179.1(6)
C31 C32 C33 C34 -2.2(9)
O3 C33 C34 C35 179.9(5)
C32 C33 C34 C35 2.8(9)
C31 C30 C35 C34 -1.8(9)
N5 C30 C35 C34 178.4(5)
C33 C34 C35 C30 -0.8(9)
C28 N5 C37 C42 -136.8(6)
C30 N5 C37 C42 41.0(8)
C28 N5 C37 C38 45.6(8)
C30 N5 C37 C38 -136.7(6)
C42 C37 C38 C39 0.0(9)
N5 C37 C38 C39 177.6(5)
C37 C38 C39 C40 -0.5(8)
C43 O4 C40 C41 -0.7(10)
C43 O4 C40 C39 176.4(6)
C38 C39 C40 C41 0.0(9)
C38 C39 C40 O4 -177.4(5)
O4 C40 C41 C42 178.1(6)
C39 C40 C41 C42 1.1(10)
C38 C37 C42 C41 1.0(9)
N5 C37 C42 C41 -176.7(6)
C40 C41 C42 C37 -1.6(10)
C16 N1 C44 C49 64.5(9)
C18 N1 C44 C49 -127.0(7)
C16 N1 C44 C45 -108.8(7)
C18 N1 C44 C45 59.7(8)
C49 C44 C45 C46 1.5(10)
N1 C44 C45 C46 175.0(6)
C44 C45 C46 C47 -0.1(10)
C45 C46 C47 O2 179.7(6)
C45 C46 C47 C48 -2.4(10)
C50 O2 C47 C46 178.7(6)
C50 O2 C47 C48 0.8(9)
C46 C47 C48 C49 3.2(10)
O2 C47 C48 C49 -179.1(6)
C45 C44 C49 C48 -0.6(11)
N1 C44 C49 C48 -174.1(6)
C47 C48 C49 C44 -1.7(10)
C55 N8 C51 C52 0.9(9)
Ru1 N8 C51 C52 172.0(5)
N8 C51 C52 C53 2.1(10)
C51 C52 C53 C54 -2.2(10)
C52 C53 C54 C55 -0.5(10)
C53 C54 C55 N8 3.4(9)
C53 C54 C55 C56 -180.0(6)
C51 N8 C55 C54 -3.6(8)
Ru1 N8 C55 C54 -175.8(5)
C51 N8 C55 C56 179.5(5)
Ru1 N8 C55 C56 7.2(6)
C60 N7 C56 C57 2.1(8)
Ru1 N7 C56 C57 -173.6(4)
C60 N7 C56 C55 -178.6(5)
Ru1 N7 C56 C55 5.7(6)
C54 C55 C56 N7 174.8(6)
N8 C55 C56 N7 -8.4(7)
C54 C55 C56 C57 -5.9(10)
N8 C55 C56 C57 170.9(5)
N7 C56 C57 C58 -2.4(8)
C55 C56 C57 C58 178.4(5)
C56 C57 C58 C59 1.2(8)
C56 C57 C58 N9 -179.9(5)
C73 N9 C58 C57 -18.5(9)
C66 N9 C58 C57 150.8(6)
C73 N9 C58 C59 160.4(6)
C66 N9 C58 C59 -30.3(8)
C57 C58 C59 C60 0.2(8)
N9 C58 C59 C60 -178.8(5)
C56 N7 C60 C59 -0.6(8)
Ru1 N7 C60 C59 175.0(4)
C56 N7 C60 C61 178.9(5)
Ru1 N7 C60 C61 -5.4(6)
C58 C59 C60 N7 -0.5(8)
C58 C59 C60 C61 -180.0(5)
C65 N6 C61 C62 0.3(7)
Ru1 N6 C61 C62 -178.8(4)
C65 N6 C61 C60 -179.3(4)
Ru1 N6 C61 C60 1.6(5)
N7 C60 C61 C62 -177.4(5)
C59 C60 C61 C62 2.2(9)
N7 C60 C61 N6 2.2(6)
C59 C60 C61 N6 -178.3(5)
N6 C61 C62 C63 -0.6(8)
C60 C61 C62 C63 178.9(5)
C61 C62 C63 C64 -1.8(9)
C62 C63 C64 C65 4.6(9)
C63 C64 C65 N6 -5.2(9)
C61 N6 C65 C64 2.7(8)
Ru1 N6 C65 C64 -178.4(4)
C58 N9 C66 C71 127.6(7)
C73 N9 C66 C71 -62.7(9)
C58 N9 C66 C67 -50.5(9)
C73 N9 C66 C67 119.1(7)
C71 C66 C67 C68 5.8(12)
N9 C66 C67 C68 -176.0(7)
C66 C67 C68 C69 -4.5(12)
C67 C68 C69 C70 -1.7(14)
C67 C68 C69 O6 -178.2(7)
C72 O6 C69 C68 166.4(10)
C72 O6 C69 C70 -10.4(13)
C68 C69 C70 C71 6.0(13)
O6 C69 C70 C71 -177.9(7)
C67 C66 C71 C70 -1.3(11)
N9 C66 C71 C70 -179.5(6)
C69 C70 C71 C66 -4.2(11)
C58 N9 C73 C74 127.7(7)
C66 N9 C73 C74 -41.7(9)
C58 N9 C73 C78 -51.6(8)
C66 N9 C73 C78 139.1(6)
C78 C73 C74 C75 -4.7(11)
N9 C73 C74 C75 176.1(6)
C73 C74 C75 C76 3.2(11)
C74 C75 C76 O5 -179.2(6)
C74 C75 C76 C77 0.2(11)
C79 O5 C76 C75 -174.4(6)
C79 O5 C76 C77 6.2(10)
C75 C76 C77 C78 -1.9(10)
O5 C76 C77 C78 177.4(6)
C76 C77 C78 C73 0.5(9)
C74 C73 C78 C77 2.7(9)
N9 C73 C78 C77 -178.1(6)

loop_
_platon_squeeze_void_nr
_platon_squeeze_void_average_x
_platon_squeeze_void_average_y
_platon_squeeze_void_average_z
_platon_squeeze_void_volume
_platon_squeeze_void_count_electrons
_platon_squeeze_void_content
1 -0.044 0.477 0.000 1158 419 ' '
2 -0.010 0.005 0.500 1158 421 ' '
